data_7026464
loop_
_publ_author_name
'Chainok, Kittipong'
'Neville, Suzanne M.'
'Moubaraki, Boujemaa'
'Batten, Stuart R.'
'Murray, Keith S.'
'Forsyth, Craig M.'
'Cashion, John D.'
'Haller, Kenneth J.'

_publ_section_title
;
 Synthesis, structures and spin crossover properties of infinite 3D
 frameworks of iron(II) containing organodinitrile bridging ligands.
;
_journal_issue 45
_journal_name_full 'Dalton transactions (Cambridge, England : 2003)'
_journal_page_first 10900
_journal_page_last 10909
_journal_paper_doi 10.1039/c0dt00447b
_journal_volume 39
_journal_year 2010
_chemical_formula_moiety 'C16 H28 Fe N8 O2, 2(Cl4 Fe)'
_chemical_formula_sum 'C16 H28 Cl8 Fe3 N8 O2'
_chemical_formula_weight 815.61
_space_group_IT_number 14
_symmetry_cell_setting monoclinic
_symmetry_Int_Tables_number 14
_symmetry_space_group_name_Hall '-P 2yn'
_symmetry_space_group_name_H-M 'P 1 21/n 1'
_cell_angle_alpha 90.00
_cell_angle_beta 97.4790(10)
_cell_angle_gamma 90.00
_cell_formula_units_Z 2
_cell_length_a 9.3413(2)
_cell_length_b 12.9995(3)
_cell_length_c 14.4027(4)
_cell_measurement_reflns_used 12762
_cell_measurement_temperature 123(2)
_cell_measurement_theta_max 27.49
_cell_measurement_theta_min 2.46
_cell_volume 1734.07(7)
_computing_cell_refinement 'Bruker Apex2 v2.0 (Bruker AXS, 2005)'
_computing_data_collection 'Bruker Apex2 v2.0 (Bruker AXS, 2005)'
_computing_data_reduction 'Bruker Apex2 v2.0 (Bruker AXS, 2005)'
_computing_molecular_graphics 'X-Seed (Barbour, 2001) ORTEP (Burnett & Johnson, 1996)'
_computing_publication_material 'CIFTAB (Sheldrick, 1997)'
_computing_structure_refinement 'SHELXL-97 (Sheldrick, 1997)'
_computing_structure_solution 'SHELXS-97 (Sheldrick, 1997)'
_diffrn_ambient_temperature 123(2)
_diffrn_measured_fraction_theta_full 0.966
_diffrn_measured_fraction_theta_max 0.966
_diffrn_measurement_device_type 'Bruker X8 APEX CCD'
_diffrn_measurement_method '0.5 deg frames in phi and omega'
_diffrn_radiation_monochromator graphite
_diffrn_radiation_source 'fine-focus sealed tube'
_diffrn_radiation_type MoK\a
_diffrn_radiation_wavelength 0.71073
_diffrn_radiation_wavelength_id all
_diffrn_reflns_av_R_equivalents 0.0192
_diffrn_reflns_av_sigmaI/netI 0.0205
_diffrn_reflns_limit_h_max 11
_diffrn_reflns_limit_h_min -12
_diffrn_reflns_limit_k_max 13
_diffrn_reflns_limit_k_min -16
_diffrn_reflns_limit_l_max 18
_diffrn_reflns_limit_l_min -11
_diffrn_reflns_number 12762
_diffrn_reflns_reduction_process
;
Lorentz and polarization correction applied
;
_diffrn_reflns_theta_full 27.49
_diffrn_reflns_theta_max 27.49
_diffrn_reflns_theta_min 2.46
_exptl_absorpt_coefficient_mu 1.882
_exptl_absorpt_correction_T_max 0.9118
_exptl_absorpt_correction_T_min 0.6505
_exptl_absorpt_correction_type multi-scan
_exptl_absorpt_process_details 'SADABS; Sheldrick, 1997'
_exptl_crystal_colour yellow
_exptl_crystal_density_diffrn 1.562
_exptl_crystal_density_method 'not measured'
_exptl_crystal_description Plate
_exptl_crystal_F_000 820
_exptl_crystal_size_max 0.25
_exptl_crystal_size_mid 0.20
_exptl_crystal_size_min 0.05
_refine_diff_density_max 0.446
_refine_diff_density_min -0.346
_refine_diff_density_rms 0.054
_refine_ls_extinction_method none
_refine_ls_goodness_of_fit_all 1.055
_refine_ls_goodness_of_fit_ref 1.052
_refine_ls_hydrogen_treatment mixed
_refine_ls_matrix_type full
_refine_ls_number_constraints 0
_refine_ls_number_parameters 175
_refine_ls_number_reflns 3843
_refine_ls_number_restraints 0
_refine_ls_R_factor_all 0.0269
_refine_ls_R_factor_gt 0.0247
_refine_ls_shift/su_max 0.000
_refine_ls_shift/su_mean 0.000
_refine_ls_structure_factor_coef Fsqd
_refine_ls_weighting_details 'calc w=1/[\s^2^(Fo^2^)+(0.0167P)^2^+1.2821P] where P=(Fo^2^+2Fc^2^)/3'
_refine_ls_weighting_scheme calc
_refine_ls_wR_factor_gt 0.0527
_refine_ls_wR_factor_ref 0.0538
_reflns_number_gt 3610
_reflns_number_total 3843
_reflns_threshold_expression I>2\s(I)
_cod_data_source_file c0dt00447b.txt
_cod_data_source_block 2a_123K
_cod_original_sg_symbol_H-M 'P 21/n'
_cod_database_code 7026464

loop_
_symmetry_equiv_pos_as_xyz
'x, y, z'
'-x+1/2, y+1/2, -z+1/2'
'-x, -y, -z'
'x-1/2, -y-1/2, z-1/2'

loop_
_atom_site_label
_atom_site_type_symbol
_atom_site_fract_x
_atom_site_fract_y
_atom_site_fract_z
_atom_site_U_iso_or_equiv
_atom_site_adp_type
_atom_site_occupancy
_atom_site_symmetry_multiplicity
_atom_site_calc_flag
_atom_site_refinement_flags
Fe1 Fe 0.0000 0.0000 0.5000 0.01285(7) Uani 1 2 d S
Fe2 Fe 0.14282(2) -0.373072(17) 0.253816(16) 0.01656(6) Uani 1 1 d .
Cl1 Cl 0.06472(6) -0.28625(4) 0.36856(3) 0.03569(12) Uani 1 1 d .
Cl2 Cl 0.25056(6) -0.27029(4) 0.16660(4) 0.04009(13) Uani 1 1 d .
Cl3 Cl -0.04170(6) -0.44244(4) 0.17014(4) 0.04181(14) Uani 1 1 d .
Cl4 Cl 0.30007(5) -0.48702(4) 0.31705(3) 0.03377(12) Uani 1 1 d .
O1 O 0.10319(16) -0.04462(11) 0.38661(9) 0.0304(3) Uani 1 1 d D
N1 N 0.17761(15) 0.09870(10) 0.54938(9) 0.0173(3) Uani 1 1 d .
N2 N 0.37291(15) 0.24981(10) 0.71724(10) 0.0186(3) Uani 1 1 d .
N3 N 0.30789(15) 0.18147(10) 0.75329(9) 0.0173(3) Uani 1 1 d .
N4 N 0.40891(15) 0.36595(10) 0.92412(9) 0.0198(3) Uani 1 1 d .
C1 C 0.25819(17) 0.15995(12) 0.57773(11) 0.0160(3) Uani 1 1 d .
C2 C 0.36402(18) 0.24083(12) 0.61326(11) 0.0182(3) Uani 1 1 d .
C3 C 0.32346(18) 0.18528(11) 0.85742(11) 0.0175(3) Uani 1 1 d .
C4 C 0.37339(18) 0.28827(12) 0.89324(11) 0.0178(3) Uani 1 1 d .
C21 C 0.51377(19) 0.21112(15) 0.59067(13) 0.0265(4) Uani 1 1 d .
H21A H 0.5834 0.2644 0.6142 0.040 Uiso 1 1 calc R
H21B H 0.5115 0.2046 0.5227 0.040 Uiso 1 1 calc R
H21C H 0.5425 0.1453 0.6206 0.040 Uiso 1 1 calc R
C22 C 0.3154(2) 0.34555(13) 0.57240(13) 0.0289(4) Uani 1 1 d .
H22A H 0.3859 0.3981 0.5964 0.043 Uiso 1 1 calc R
H22B H 0.2208 0.3628 0.5907 0.043 Uiso 1 1 calc R
H22C H 0.3084 0.3429 0.5040 0.043 Uiso 1 1 calc R
C31 C 0.1759(2) 0.16156(14) 0.88687(13) 0.0258(4) Uani 1 1 d .
H31A H 0.1436 0.0937 0.8631 0.039 Uiso 1 1 calc R
H31B H 0.1063 0.2138 0.8610 0.039 Uiso 1 1 calc R
H31C H 0.1830 0.1620 0.9554 0.039 Uiso 1 1 calc R
C32 C 0.43570(19) 0.10339(12) 0.89218(12) 0.0228(4) Uani 1 1 d .
H32A H 0.4019 0.0358 0.8685 0.034 Uiso 1 1 calc R
H32B H 0.4495 0.1024 0.9608 0.034 Uiso 1 1 calc R
H32C H 0.5276 0.1196 0.8695 0.034 Uiso 1 1 calc R
H1 H 0.118(2) -0.0082(14) 0.3434(12) 0.027 Uiso 1 1 d D
H2 H 0.098(2) -0.1048(12) 0.3701(14) 0.027 Uiso 1 1 d D

loop_
_atom_site_aniso_label
_atom_site_aniso_U_11
_atom_site_aniso_U_22
_atom_site_aniso_U_33
_atom_site_aniso_U_23
_atom_site_aniso_U_13
_atom_site_aniso_U_12
Fe1 0.01684(16) 0.01063(14) 0.00992(15) 0.00158(11) -0.00260(12) -0.00362(11)
Fe2 0.01925(12) 0.01488(11) 0.01534(12) -0.00196(8) 0.00146(9) -0.00033(8)
Cl1 0.0474(3) 0.0352(2) 0.0273(2) -0.00735(19) 0.0157(2) 0.0091(2)
Cl2 0.0376(3) 0.0538(3) 0.0296(3) 0.0144(2) 0.0071(2) -0.0142(2)
Cl3 0.0411(3) 0.0275(2) 0.0498(3) 0.0012(2) -0.0210(2) -0.0117(2)
Cl4 0.0380(3) 0.0290(2) 0.0325(3) 0.00150(19) -0.0025(2) 0.01348(19)
O1 0.0428(8) 0.0298(7) 0.0208(7) -0.0008(6) 0.0129(6) -0.0074(6)
N1 0.0200(7) 0.0156(6) 0.0150(7) 0.0002(5) -0.0029(5) -0.0019(5)
N2 0.0204(7) 0.0178(6) 0.0170(7) -0.0028(5) -0.0004(5) -0.0043(5)
N3 0.0211(7) 0.0147(6) 0.0154(7) -0.0026(5) 0.0003(5) -0.0015(5)
N4 0.0234(7) 0.0172(7) 0.0168(7) -0.0021(5) -0.0044(6) 0.0042(5)
C1 0.0199(8) 0.0159(7) 0.0117(7) 0.0008(6) -0.0003(6) -0.0001(6)
C2 0.0222(8) 0.0169(7) 0.0144(8) -0.0026(6) -0.0013(6) -0.0080(6)
C3 0.0241(8) 0.0127(7) 0.0150(8) -0.0025(6) -0.0005(6) -0.0019(6)
C4 0.0211(8) 0.0177(8) 0.0137(8) 0.0000(6) -0.0014(6) 0.0032(6)
C21 0.0220(9) 0.0343(10) 0.0234(9) -0.0049(7) 0.0039(7) -0.0108(7)
C22 0.0422(11) 0.0176(8) 0.0244(9) 0.0017(7) -0.0056(8) -0.0071(7)
C31 0.0275(9) 0.0252(8) 0.0258(9) -0.0008(7) 0.0075(7) -0.0029(7)
C32 0.0297(9) 0.0161(7) 0.0217(9) -0.0002(6) -0.0003(7) 0.0028(7)

loop_
_atom_type_symbol
_atom_type_description
_atom_type_scat_dispersion_real
_atom_type_scat_dispersion_imag
_atom_type_scat_source
C C 0.0033 0.0016 'International Tables Vol C Tables 4.2.6.8 and 6.1.1.4'
H H 0.0000 0.0000 'International Tables Vol C Tables 4.2.6.8 and 6.1.1.4'
N N 0.0061 0.0033 'International Tables Vol C Tables 4.2.6.8 and 6.1.1.4'
Cl Cl 0.1484 0.1585 'International Tables Vol C Tables 4.2.6.8 and 6.1.1.4'
Fe Fe 0.3463 0.8444 'International Tables Vol C Tables 4.2.6.8 and 6.1.1.4'
O O 0.0106 0.0060 'International Tables Vol C Tables 4.2.6.8 and 6.1.1.4'

loop_
_geom_angle_atom_site_label_1
_geom_angle_atom_site_label_2
_geom_angle_atom_site_label_3
_geom_angle
_geom_angle_site_symmetry_1
_geom_angle_site_symmetry_3
O1 Fe1 O1 180.0 3_556 .
O1 Fe1 N1 90.55(5) 3_556 3_556
O1 Fe1 N1 89.45(5) . 3_556
O1 Fe1 N1 89.45(5) 3_556 .
O1 Fe1 N1 90.55(5) . .
N1 Fe1 N1 180.00(5) 3_556 .
O1 Fe1 N4 88.86(6) 3_556 4_565
O1 Fe1 N4 91.14(6) . 4_565
N1 Fe1 N4 94.46(5) 3_556 4_565
N1 Fe1 N4 85.54(5) . 4_565
O1 Fe1 N4 91.14(6) 3_556 2_546
O1 Fe1 N4 88.86(6) . 2_546
N1 Fe1 N4 85.54(5) 3_556 2_546
N1 Fe1 N4 94.46(5) . 2_546
N4 Fe1 N4 180.0 4_565 2_546
Cl3 Fe2 Cl2 109.25(2) . .
Cl3 Fe2 Cl4 112.97(2) . .
Cl2 Fe2 Cl4 108.64(2) . .
Cl3 Fe2 Cl1 108.26(2) . .
Cl2 Fe2 Cl1 110.05(2) . .
Cl4 Fe2 Cl1 107.65(2) . .
C1 N1 Fe1 171.03(13) . .
N3 N2 C2 113.65(13) . .
N2 N3 C3 114.38(13) . .
C4 N4 Fe1 170.57(13) . 2_556
N1 C1 C2 179.04(17) . .
C1 C2 N2 110.36(13) . .
C1 C2 C21 109.53(14) . .
N2 C2 C21 107.49(13) . .
C1 C2 C22 110.26(13) . .
N2 C2 C22 106.94(13) . .
C21 C2 C22 112.20(15) . .
C4 C3 N3 111.37(13) . .
C4 C3 C31 109.83(14) . .
N3 C3 C31 107.46(13) . .
C4 C3 C32 109.98(13) . .
N3 C3 C32 106.21(13) . .
C31 C3 C32 111.93(14) . .
N4 C4 C3 176.95(18) . .

loop_
_geom_bond_atom_site_label_1
_geom_bond_atom_site_label_2
_geom_bond_distance
_geom_bond_site_symmetry_2
Fe1 O1 2.0839(14) 3_556
Fe1 O1 2.0839(14) .
Fe1 N1 2.1442(13) 3_556
Fe1 N1 2.1442(13) .
Fe1 N4 2.1710(13) 4_565
Fe1 N4 2.1710(13) 2_546
Fe2 Cl3 2.1670(5) .
Fe2 Cl2 2.1692(5) .
Fe2 Cl4 2.1985(5) .
Fe2 Cl1 2.2025(5) .
N1 C1 1.135(2) .
N2 N3 1.2288(19) .
N2 C2 1.494(2) .
N3 C3 1.489(2) .
N4 C4 1.135(2) .
N4 Fe1 2.1710(13) 2_556
C1 C2 1.487(2) .
C2 C21 1.527(2) .
C2 C22 1.528(2) .
C3 C4 1.488(2) .
C3 C31 1.526(2) .
C3 C32 1.532(2) .

loop_
_geom_hbond_atom_site_label_D
_geom_hbond_atom_site_label_H
_geom_hbond_atom_site_label_A
_geom_hbond_distance_DH
_geom_hbond_distance_HA
_geom_hbond_distance_DA
_geom_hbond_angle_DHA
_geom_hbond_site_symmetry_A
O1 H2 Cl1 0.817(15) 2.379(16) 3.1683(15) 163(2) .
O1 H1 Cl4 0.808(15) 2.542(17) 3.2667(14) 150.0(19) 2
